data_7154529
loop_
_publ_author_name
'Ishida, Hiroaki'
'Kimura, Shinya'
'Kogure, Noriyuki'
'Kitajima, Mariko'
'Takayama, Hiromitsu'

_publ_section_title
;
 The first asymmetric total synthesis of lycoposerramine-R.
;
_journal_issue 28
_journal_name_full 'Organic &amp; biomolecular chemistry'
_journal_page_first 7762
_journal_page_last 7771
_journal_paper_doi 10.1039/c5ob00827a
_journal_volume 13
_journal_year 2015
_chemical_absolute_configuration rmad
_chemical_formula_moiety 'C20 H24 Br N O2'
_chemical_formula_sum 'C20 H24 Br N O2'
_chemical_formula_weight 390.32
_chemical_name_systematic bypro179a
_space_group_IT_number 19
_symmetry_cell_setting orthorhombic
_symmetry_Int_Tables_number 19
_symmetry_space_group_name_Hall 'P 2ac 2ab'
_symmetry_space_group_name_H-M 'P 21 21 21'
_atom_sites_solution_hydrogens geom
_atom_sites_solution_primary direct
_atom_sites_solution_secondary difmap
_audit_update_record
;
2015-03-24 deposited with the CCDC.
2015-06-09 downloaded from the CCDC.
;
_cell_angle_alpha 90.0000
_cell_angle_beta 90.0000
_cell_angle_gamma 90.0000
_cell_formula_units_Z 4
_cell_length_a 7.77818(14)
_cell_length_b 13.1580(3)
_cell_length_c 16.9759(3)
_cell_measurement_reflns_used 13670
_cell_measurement_temperature 93
_cell_measurement_theta_max 68.22
_cell_measurement_theta_min 3.36
_cell_volume 1737.40(6)
_computing_cell_refinement 'RAPID AUTO'
_computing_data_collection 'RAPID AUTO (Rigaku, ????)'
_computing_data_reduction 'RAPID AUTO'
_computing_molecular_graphics 'CrystalStructure 4.0'
_computing_publication_material 'CrystalStructure 4.0 (Rigaku, 2010)'
_computing_structure_refinement 'SHELXL97 (Sheldrick, 2008)'
_computing_structure_solution 'Il Milione (Burla, et al., 2007)'
_diffrn_ambient_temperature 93
_diffrn_detector_area_resol_mean 10.000
_diffrn_measured_fraction_theta_full 1.000
_diffrn_measured_fraction_theta_max 1.000
_diffrn_measurement_device_type 'Rigaku R-AXIS RAPID'
_diffrn_measurement_method \w
_diffrn_radiation_type 'Cu K\a'
_diffrn_radiation_wavelength 1.54187
_diffrn_reflns_av_R_equivalents 0.0476
_diffrn_reflns_limit_h_max 9
_diffrn_reflns_limit_h_min -9
_diffrn_reflns_limit_k_max 15
_diffrn_reflns_limit_k_min -15
_diffrn_reflns_limit_l_max 20
_diffrn_reflns_limit_l_min -20
_diffrn_reflns_number 18488
_diffrn_reflns_theta_full 68.22
_diffrn_reflns_theta_max 68.22
_diffrn_standards_number 0
_exptl_absorpt_coefficient_mu 3.317
_exptl_absorpt_correction_T_max 0.515
_exptl_absorpt_correction_T_min 0.437
_exptl_absorpt_correction_type multi-scan
_exptl_absorpt_process_details 'ABSCOR (Rigaku, 1995)'
_exptl_crystal_colour colorless
_exptl_crystal_density_diffrn 1.492
_exptl_crystal_density_method 'not measured'
_exptl_crystal_description prism
_exptl_crystal_F_000 808.00
_exptl_crystal_size_max 0.200
_exptl_crystal_size_mid 0.200
_exptl_crystal_size_min 0.200
_refine_diff_density_max 0.310
_refine_diff_density_min -0.420
_refine_ls_abs_structure_details 'Flack, H. D. (1983), Acta Cryst. A39, 876-881.  1342 Friedel Pairs'
_refine_ls_abs_structure_Flack -0.025(17)
_refine_ls_extinction_method none
_refine_ls_goodness_of_fit_ref 1.084
_refine_ls_hydrogen_treatment constr
_refine_ls_number_parameters 217
_refine_ls_number_reflns 3183
_refine_ls_number_restraints 0
_refine_ls_R_factor_gt 0.0340
_refine_ls_shift/su_max 0.001
_refine_ls_structure_factor_coef Fsqd
_refine_ls_weighting_details 'w = 1/[\s^2^(Fo^2^)+(0.0329P)^2^+0.0999P] where P=(Fo^2^+2Fc^2^)/3'
_refine_ls_weighting_scheme calc
_refine_ls_wR_factor_ref 0.0671
_reflns_number_gt 3049
_reflns_number_total 3183
_reflns_threshold_expression F^2^>2.0\s(F^2^)
_cod_data_source_file c5ob00827a2.cif
_cod_data_source_block 141020kogure1
_cod_depositor_comments 'Adding full bibliography for 7154529--7154530.cif.'
_cod_database_code 7154529

loop_
_symmetry_equiv_pos_site_id
_symmetry_equiv_pos_as_xyz
1 +X,+Y,+Z
2 1/2+X,1/2-Y,-Z
3 -X,1/2+Y,1/2-Z
4 1/2-X,-Y,1/2+Z

loop_
_atom_site_label
_atom_site_type_symbol
_atom_site_fract_x
_atom_site_fract_y
_atom_site_fract_z
_atom_site_U_iso_or_equiv
_atom_site_adp_type
_atom_site_occupancy
_atom_site_symmetry_multiplicity
_atom_site_calc_flag
_atom_site_refinement_flags
Br1 Br 0.90659(4) 0.51625(2) 0.240666(17) 0.01726(9) Uani 1.0 4 d .
O1 O 1.4437(3) 0.97785(14) 0.17967(10) 0.0147(5) Uani 1.0 4 d .
O2 O 1.6682(3) 0.75356(15) 0.16355(12) 0.0181(5) Uani 1.0 4 d .
N1 N 1.5148(3) 0.82771(17) 0.06395(13) 0.0114(5) Uani 1.0 4 d .
C4 C 1.6313(4) 0.9122(2) 0.04497(16) 0.0126(7) Uani 1.0 4 d .
C5 C 1.7959(4) 0.9328(2) 0.09236(17) 0.0140(7) Uani 1.0 4 d .
C6 C 1.8455(4) 1.0411(2) 0.06563(18) 0.0155(7) Uani 1.0 4 d .
C7 C 1.6851(4) 1.0884(2) 0.02435(17) 0.0130(7) Uani 1.0 4 d .
C8 C 1.6527(4) 1.1999(2) 0.04397(16) 0.0134(7) Uani 1.0 4 d .
C9 C 1.3710(4) 0.8233(2) 0.00723(16) 0.0141(7) Uani 1.0 4 d .
C10 C 1.2681(4) 0.9226(2) 0.00475(16) 0.0145(7) Uani 1.0 4 d .
C11 C 1.3851(4) 1.0136(2) -0.01146(15) 0.0139(6) Uani 1.0 4 d .
C12 C 1.5364(4) 1.0154(3) 0.04716(15) 0.0114(6) Uani 1.0 4 d .
C13 C 1.4664(4) 1.0419(2) 0.12954(17) 0.0108(6) Uani 1.0 4 d .
C14 C 1.4292(4) 1.15262(19) 0.14381(16) 0.0126(6) Uani 1.0 4 d .
C15 C 1.5895(5) 1.21781(19) 0.12818(16) 0.0135(6) Uani 1.0 4 d .
C16 C 1.5552(4) 1.3300(2) 0.14454(17) 0.0180(7) Uani 1.0 4 d .
C17 C 1.5331(4) 0.7640(2) 0.12619(18) 0.0118(7) Uani 1.0 4 d .
C18 C 1.3777(4) 0.7038(2) 0.15127(16) 0.0121(7) Uani 1.0 4 d .
C19 C 1.3945(4) 0.6001(2) 0.16543(15) 0.0115(6) Uani 1.0 4 d .
C20 C 1.2560(4) 0.5432(2) 0.19202(16) 0.0132(7) Uani 1.0 4 d .
C21 C 1.1002(4) 0.5924(2) 0.20563(15) 0.0129(6) Uani 1.0 4 d .
C22 C 1.0813(4) 0.6956(2) 0.19475(15) 0.0152(6) Uani 1.0 4 d .
C23 C 1.2211(4) 0.7511(3) 0.16756(16) 0.0134(6) Uani 1.0 4 d .
H4 H 1.6682 0.9017 -0.0109 0.0151 Uiso 1.0 4 calc R
H5A H 1.8871 0.8832 0.0791 0.0168 Uiso 1.0 4 calc R
H5B H 1.7735 0.9303 0.1497 0.0168 Uiso 1.0 4 calc R
H6A H 1.9436 1.0383 0.0286 0.0186 Uiso 1.0 4 calc R
H6B H 1.8793 1.0827 0.1117 0.0186 Uiso 1.0 4 calc R
H7 H 1.7028 1.0831 -0.0338 0.0157 Uiso 1.0 4 calc R
H8A H 1.5662 1.2272 0.0068 0.0161 Uiso 1.0 4 calc R
H8B H 1.7606 1.2384 0.0360 0.0161 Uiso 1.0 4 calc R
H9A H 1.2933 0.7668 0.0219 0.0170 Uiso 1.0 4 calc R
H9B H 1.4171 0.8088 -0.0460 0.0170 Uiso 1.0 4 calc R
H10A H 1.1795 0.9181 -0.0370 0.0174 Uiso 1.0 4 calc R
H10B H 1.2087 0.9325 0.0557 0.0174 Uiso 1.0 4 calc R
H11A H 1.3182 1.0772 -0.0066 0.0167 Uiso 1.0 4 calc R
H11B H 1.4301 1.0094 -0.0659 0.0167 Uiso 1.0 4 calc R
H15 H 1.6820 1.1947 0.1650 0.0162 Uiso 1.0 4 calc R
H16A H 1.6604 1.3692 0.1352 0.0215 Uiso 1.0 4 calc R
H16B H 1.5192 1.3385 0.1995 0.0215 Uiso 1.0 4 calc R
H16C H 1.4641 1.3544 0.1095 0.0215 Uiso 1.0 4 calc R
H19 H 1.5021 0.5679 0.1568 0.0138 Uiso 1.0 4 calc R
H20 H 1.2671 0.4722 0.2008 0.0158 Uiso 1.0 4 calc R
H22 H 0.9748 0.7281 0.2056 0.0183 Uiso 1.0 4 calc R
H23 H 1.2100 0.8223 0.1599 0.0161 Uiso 1.0 4 calc R
H14A H 1.3914 1.1622 0.1990 0.0152 Uiso 1.0 4 calc R
H14B H 1.3347 1.1749 0.1088 0.0152 Uiso 1.0 4 calc R

loop_
_atom_site_aniso_label
_atom_site_aniso_U_11
_atom_site_aniso_U_22
_atom_site_aniso_U_33
_atom_site_aniso_U_12
_atom_site_aniso_U_13
_atom_site_aniso_U_23
Br1 0.01371(14) 0.02154(15) 0.01652(15) -0.00610(12) 0.00158(12) 0.00197(11)
O1 0.0163(11) 0.0144(10) 0.0135(10) 0.0004(9) 0.0028(8) 0.0018(9)
O2 0.0107(11) 0.0195(12) 0.0242(13) -0.0009(10) -0.0017(10) 0.0093(10)
N1 0.0100(12) 0.0122(13) 0.0121(13) 0.0002(10) 0.0005(10) -0.0001(10)
C4 0.0165(17) 0.0108(14) 0.0104(15) -0.0011(12) 0.0020(13) -0.0006(11)
C5 0.0094(15) 0.0162(15) 0.0164(16) -0.0007(12) 0.0006(13) 0.0012(12)
C6 0.0114(15) 0.0134(16) 0.0216(16) 0.0026(12) 0.0001(13) 0.0006(12)
C7 0.0129(16) 0.0159(15) 0.0103(15) -0.0001(12) 0.0027(13) 0.0001(12)
C8 0.0134(15) 0.0107(15) 0.0161(15) -0.0034(12) -0.0001(12) 0.0028(12)
C9 0.0155(17) 0.0132(14) 0.0138(15) -0.0032(12) -0.0026(12) -0.0029(11)
C10 0.0151(17) 0.0167(16) 0.0117(16) 0.0011(13) -0.0043(13) 0.0001(12)
C11 0.0159(15) 0.0133(13) 0.0126(13) 0.0025(13) 0.0006(12) 0.0009(11)
C12 0.0119(14) 0.0094(13) 0.0128(14) 0.0002(12) 0.0015(11) 0.0014(12)
C13 0.0037(13) 0.0140(15) 0.0147(15) -0.0019(11) -0.0037(11) -0.0004(12)
C14 0.0137(16) 0.0136(14) 0.0107(14) 0.0005(13) 0.0016(13) -0.0008(11)
C15 0.0129(15) 0.0116(14) 0.0161(15) -0.0007(14) 0.0014(15) 0.0006(11)
C16 0.0204(18) 0.0147(15) 0.0188(16) -0.0011(13) 0.0027(14) -0.0010(12)
C17 0.0127(15) 0.0096(14) 0.0132(16) 0.0020(12) 0.0055(13) -0.0031(12)
C18 0.0105(17) 0.0166(15) 0.0093(14) -0.0021(13) 0.0009(13) -0.0006(11)
C19 0.0081(13) 0.0146(14) 0.0119(14) 0.0029(13) 0.0017(13) -0.0016(11)
C20 0.0181(16) 0.0105(15) 0.0109(15) 0.0012(12) 0.0002(13) 0.0006(11)
C21 0.0105(14) 0.0186(14) 0.0094(13) -0.0074(14) 0.0041(14) -0.0007(11)
C22 0.0143(15) 0.0198(15) 0.0116(14) 0.0032(14) -0.0001(14) -0.0013(11)
C23 0.0142(15) 0.0115(14) 0.0145(16) 0.0001(13) -0.0005(13) -0.0010(12)

loop_
_atom_type_symbol
_atom_type_description
_atom_type_scat_dispersion_real
_atom_type_scat_dispersion_imag
_atom_type_scat_source
C C 0.0181 0.0091
;
International Tables for Crystallography
(1992, Vol. C, Tables 4.2.6.8 and 6.1.1.4)
;
H H 0.0000 0.0000
;
International Tables for Crystallography
(1992, Vol. C, Table 6.1.1.4)
;
O O 0.0492 0.0322
;
International Tables for Crystallography
(1992, Vol. C, Tables 4.2.6.8 and 6.1.1.4)
;
N N 0.0311 0.0180
;
International Tables for Crystallography
(1992, Vol. C, Tables 4.2.6.8 and 6.1.1.4)
;
Br Br -0.6763 1.2805
;
International Tables for Crystallography
(1992, Vol. C, Tables 4.2.6.8 and 6.1.1.4)
;

loop_
_geom_angle_atom_site_label_1
_geom_angle_atom_site_label_2
_geom_angle_atom_site_label_3
_geom_angle
_geom_angle_publ_flag
C4 N1 C9 110.7(2) yes
C4 N1 C17 125.0(3) yes
C9 N1 C17 124.2(3) yes
N1 C4 C5 122.1(3) yes
N1 C4 C12 111.4(3) yes
C5 C4 C12 103.3(3) yes
C4 C5 C6 102.5(3) yes
C5 C6 C7 107.5(3) yes
C6 C7 C8 114.7(3) yes
C6 C7 C12 103.7(3) yes
C8 C7 C12 114.7(3) yes
C7 C8 C15 113.9(3) yes
N1 C9 C10 112.3(3) yes
C9 C10 C11 111.2(3) yes
C10 C11 C12 110.5(3) yes
C4 C12 C7 100.5(3) yes
C4 C12 C11 109.6(3) yes
C4 C12 C13 112.9(3) yes
C7 C12 C11 114.7(3) yes
C7 C12 C13 110.5(3) yes
C11 C12 C13 108.7(3) yes
O1 C13 C12 122.2(3) yes
O1 C13 C14 122.2(3) yes
C12 C13 C14 115.6(3) yes
C13 C14 C15 110.9(3) yes
C8 C15 C14 109.6(3) yes
C8 C15 C16 112.0(3) yes
C14 C15 C16 111.5(3) yes
O2 C17 N1 123.9(3) yes
O2 C17 C18 118.6(3) yes
N1 C17 C18 117.5(3) yes
C17 C18 C19 119.3(3) yes
C17 C18 C23 121.4(3) yes
C19 C18 C23 119.0(3) yes
C18 C19 C20 120.9(3) yes
C19 C20 C21 118.6(3) yes
Br1 C21 C20 119.7(2) yes
Br1 C21 C22 118.4(3) yes
C20 C21 C22 121.9(3) yes
C21 C22 C23 118.6(3) yes
C18 C23 C22 121.0(3) yes
N1 C4 H4 106.313 no
C5 C4 H4 106.309 no
C12 C4 H4 106.316 no
C4 C5 H5A 111.259 no
C4 C5 H5B 111.263 no
C6 C5 H5A 111.262 no
C6 C5 H5B 111.267 no
H5A C5 H5B 109.174 no
C5 C6 H6A 110.213 no
C5 C6 H6B 110.197 no
C7 C6 H6A 110.211 no
C7 C6 H6B 110.217 no
H6A C6 H6B 108.500 no
C6 C7 H7 107.798 no
C8 C7 H7 107.804 no
C12 C7 H7 107.803 no
C7 C8 H8A 108.783 no
C7 C8 H8B 108.779 no
C15 C8 H8A 108.774 no
C15 C8 H8B 108.774 no
H8A C8 H8B 107.666 no
N1 C9 H9A 109.137 no
N1 C9 H9B 109.140 no
C10 C9 H9A 109.134 no
C10 C9 H9B 109.138 no
H9A C9 H9B 107.875 no
C9 C10 H10A 109.390 no
C9 C10 H10B 109.402 no
C11 C10 H10A 109.393 no
C11 C10 H10B 109.399 no
H10A C10 H10B 108.014 no
C10 C11 H11A 109.541 no
C10 C11 H11B 109.542 no
C12 C11 H11A 109.544 no
C12 C11 H11B 109.543 no
H11A C11 H11B 108.086 no
C13 C14 H14A 109.459 no
C13 C14 H14B 109.454 no
C15 C14 H14A 109.461 no
C15 C14 H14B 109.460 no
H14A C14 H14B 108.048 no
C8 C15 H15 107.827 no
C14 C15 H15 107.824 no
C16 C15 H15 107.828 no
C15 C16 H16A 109.472 no
C15 C16 H16B 109.467 no
C15 C16 H16C 109.470 no
H16A C16 H16B 109.475 no
H16A C16 H16C 109.475 no
H16B C16 H16C 109.468 no
C18 C19 H19 119.574 no
C20 C19 H19 119.573 no
C19 C20 H20 120.723 no
C21 C20 H20 120.724 no
C21 C22 H22 120.696 no
C23 C22 H22 120.694 no
C18 C23 H23 119.508 no
C22 C23 H23 119.513 no

loop_
_geom_bond_atom_site_label_1
_geom_bond_atom_site_label_2
_geom_bond_distance
_geom_bond_publ_flag
Br1 C21 1.904(3) yes
O1 C13 1.210(4) yes
O2 C17 1.235(4) yes
N1 C4 1.470(4) yes
N1 C9 1.477(4) yes
N1 C17 1.356(4) yes
C4 C5 1.536(4) yes
C4 C12 1.546(4) yes
C5 C6 1.544(4) yes
C6 C7 1.561(4) yes
C7 C8 1.526(4) yes
C7 C12 1.552(4) yes
C8 C15 1.530(4) yes
C9 C10 1.533(4) yes
C10 C11 1.529(4) yes
C11 C12 1.541(4) yes
C12 C13 1.540(4) yes
C13 C14 1.505(4) yes
C14 C15 1.536(5) yes
C15 C16 1.526(4) yes
C17 C18 1.506(4) yes
C18 C19 1.391(4) yes
C18 C23 1.396(4) yes
C19 C20 1.388(4) yes
C20 C21 1.393(4) yes
C21 C22 1.378(4) yes
C22 C23 1.389(5) yes
C4 H4 1.000 no
C5 H5A 0.990 no
C5 H5B 0.990 no
C6 H6A 0.990 no
C6 H6B 0.990 no
C7 H7 1.000 no
C8 H8A 0.990 no
C8 H8B 0.990 no
C9 H9A 0.990 no
C9 H9B 0.990 no
C10 H10A 0.990 no
C10 H10B 0.990 no
C11 H11A 0.990 no
C11 H11B 0.990 no
C14 H14A 0.990 no
C14 H14B 0.990 no
C15 H15 1.000 no
C16 H16A 0.980 no
C16 H16B 0.980 no
C16 H16C 0.980 no
C19 H19 0.950 no
C20 H20 0.950 no
C22 H22 0.950 no
C23 H23 0.950 no

loop_
_geom_contact_atom_site_label_1
_geom_contact_atom_site_label_2
_geom_contact_distance
_geom_contact_publ_flag
_geom_contact_site_symmetry_2
O1 O2 3.440(3) no .
O1 N1 2.840(3) no .
O1 C4 2.846(4) no .
O1 C5 3.171(4) no .
O1 C7 3.549(4) no .
O1 C10 3.349(4) no .
O1 C11 3.310(3) no .
O1 C15 3.467(4) no .
O1 C17 3.037(4) no .
O1 C23 3.456(4) no .
O2 C4 2.914(4) no .
O2 C5 2.830(4) no .
O2 C19 2.934(4) no .
O2 C23 3.478(4) no .
N1 C11 2.939(4) no .
N1 C13 3.053(4) no .
N1 C19 3.580(4) no .
N1 C23 3.054(4) no .
C4 C10 2.909(4) no .
C5 C13 3.005(4) no .
C5 C17 3.072(4) no .
C6 C13 3.142(4) no .
C6 C15 3.240(4) no .
C7 C14 2.964(4) no .
C8 C11 3.351(4) no .
C8 C13 2.921(4) no .
C9 C12 2.917(4) no .
C9 C18 2.908(4) no .
C9 C23 3.109(4) no .
C10 C13 3.055(4) no .
C10 C17 3.585(4) no .
C10 C23 3.587(4) no .
C11 C14 3.227(4) no .
C12 C15 3.025(4) no .
C12 C17 3.570(4) no .
C18 C21 2.767(4) no .
C19 C22 2.786(5) no .
C20 C23 2.781(4) no .
Br1 O1 3.0837(19) no 3_745
O1 Br1 3.0837(19) no 3_755
O1 C16 3.562(4) no 3_845
O1 C19 3.329(4) no 3_855
O1 C20 3.307(4) no 3_855
O2 C9 3.452(4) no 2_565
O2 C22 3.345(4) no 1_655
C9 O2 3.452(4) no 2_465
C14 C19 3.584(4) no 3_855
C16 O1 3.562(4) no 3_855
C19 O1 3.329(4) no 3_845
C19 C14 3.584(4) no 3_845
C20 O1 3.307(4) no 3_845
C22 O2 3.345(4) no 1_455
Br1 H20 2.9427 no .
Br1 H22 2.8991 no .
O1 H5B 2.6884 no .
O1 H10B 2.8506 no .
O1 H11A 3.5589 no .
O1 H15 3.4116 no .
O1 H23 2.7580 no .
O1 H14A 2.4819 no .
O1 H14B 2.9820 no .
O2 H4 3.5451 no .
O2 H5A 2.8042 no .
O2 H5B 2.4772 no .
O2 H19 2.7660 no .
N1 H5A 2.9975 no .
N1 H5B 2.8269 no .
N1 H10A 3.3396 no .
N1 H10B 2.7553 no .
N1 H11B 3.3178 no .
N1 H23 2.8779 no .
C4 H6A 2.9552 no .
C4 H6B 3.1681 no .
C4 H7 2.6751 no .
C4 H9A 3.2749 no .
C4 H9B 2.6475 no .
C4 H10B 3.3029 no .
C4 H11A 3.3783 no .
C4 H11B 2.7617 no .
C5 H7 3.0046 no .
C6 H4 2.6357 no .
C6 H8A 3.4230 no .
C6 H8B 2.7263 no .
C6 H15 2.9238 no .
C7 H4 2.5313 no .
C7 H5A 3.2601 no .
C7 H5B 3.0543 no .
C7 H11A 2.9056 no .
C7 H11B 2.7139 no .
C7 H15 2.7670 no .
C7 H14B 3.2828 no .
C8 H6A 3.1163 no .
C8 H6B 2.6086 no .
C8 H11A 3.1801 no .
C8 H11B 3.5730 no .
C8 H16A 2.7129 no .
C8 H16B 3.3719 no .
C8 H16C 2.7426 no .
C8 H14A 3.3617 no .
C8 H14B 2.7266 no .
C9 H4 2.5506 no .
C9 H11A 3.3751 no .
C9 H11B 2.7836 no .
C9 H23 2.8789 no .
C10 H4 3.1357 no .
C10 H23 2.9806 no .
C11 H4 2.6482 no .
C11 H7 2.6619 no .
C11 H8A 3.1595 no .
C11 H9A 3.3726 no .
C11 H9B 2.7682 no .
C11 H14B 2.9714 no .
C12 H5A 3.2814 no .
C12 H5B 2.7726 no .
C12 H6A 3.1973 no .
C12 H6B 3.0159 no .
C12 H8A 2.8790 no .
C12 H8B 3.4186 no .
C12 H9B 3.2791 no .
C12 H10A 3.3743 no .
C12 H10B 2.7767 no .
C12 H15 3.2936 no .
C12 H14A 3.4126 no .
C12 H14B 2.8211 no .
C13 H4 3.3979 no .
C13 H5B 2.8244 no .
C13 H6B 3.2701 no .
C13 H7 3.3717 no .
C13 H8A 3.3003 no .
C13 H10B 2.7677 no .
C13 H11A 2.6246 no .
C13 H11B 3.3577 no .
C13 H15 2.6867 no .
C13 H23 3.5483 no .
C14 H8A 2.7402 no .
C14 H8B 3.3571 no .
C14 H11A 2.8726 no .
C14 H16A 3.3726 no .
C14 H16B 2.7133 no .
C14 H16C 2.7319 no .
C15 H6B 2.8838 no .
C15 H7 3.3888 no .
C16 H8A 2.7027 no .
C16 H8B 2.7206 no .
C16 H14A 2.7112 no .
C16 H14B 2.7336 no .
C17 H4 3.1308 no .
C17 H5A 3.2682 no .
C17 H5B 2.9062 no .
C17 H9A 2.5716 no .
C17 H9B 3.1148 no .
C17 H10B 3.5654 no .
C17 H19 2.6435 no .
C17 H23 2.6892 no .
C18 H9A 2.4372 no .
C18 H20 3.2763 no .
C18 H22 3.2825 no .
C19 H9A 3.3712 no .
C19 H23 3.2584 no .
C20 H22 3.2796 no .
C21 H19 3.2502 no .
C21 H23 3.2376 no .
C22 H9A 3.4931 no .
C22 H20 3.2777 no .
C23 H9A 2.5433 no .
C23 H10B 3.0512 no .
C23 H19 3.2593 no .
H4 H5A 2.3005 no .
H4 H5B 2.8712 no .
H4 H6A 2.8748 no .
H4 H6B 3.5624 no .
H4 H7 2.4328 no .
H4 H9A 3.4596 no .
H4 H9B 2.3805 no .
H4 H11A 3.5708 no .
H4 H11B 2.5119 no .
H5A H6A 2.2577 no .
H5A H6B 2.6840 no .
H5A H7 3.5573 no .
H5B H6A 2.8285 no .
H5B H6B 2.2615 no .
H5B H15 3.5600 no .
H6A H7 2.2311 no .
H6A H8B 2.9957 no .
H6B H7 2.8259 no .
H6B H8A 3.5657 no .
H6B H8B 2.5883 no .
H6B H15 2.3118 no .
H7 H8A 2.2807 no .
H7 H8B 2.4051 no .
H7 H11A 3.0279 no .
H7 H11B 2.3952 no .
H8A H11A 2.7689 no .
H8A H11B 3.2958 no .
H8A H15 2.8646 no .
H8A H16A 2.9625 no .
H8A H16C 2.5440 no .
H8A H14B 2.5907 no .
H8B H15 2.3455 no .
H8B H16A 2.5305 no .
H8B H16C 3.0346 no .
H9A H10A 2.3971 no .
H9A H10B 2.3485 no .
H9A H23 2.5378 no .
H9B H10A 2.3459 no .
H9B H10B 2.8735 no .
H9B H11B 2.6623 no .
H10A H11A 2.4114 no .
H10A H11B 2.3411 no .
H10A H23 3.5807 no .
H10B H11A 2.3397 no .
H10B H11B 2.8732 no .
H10B H23 2.2870 no .
H10B H14B 3.4568 no .
H11A H14B 2.3468 no .
H15 H16A 2.3566 no .
H15 H16B 2.3505 no .
H15 H16C 2.8596 no .
H15 H14A 2.3716 no .
H15 H14B 2.8765 no .
H16B H14A 2.5228 no .
H16B H14B 3.0097 no .
H16C H14A 3.0037 no .
H16C H14B 2.5669 no .
H19 H20 2.3420 no .
H22 H23 2.3419 no .
Br1 H5B 3.3064 no 3_845
Br1 H6B 3.1344 no 3_845
Br1 H11B 2.9909 no 2_465
Br1 H16A 3.2585 no 1_445
Br1 H19 3.5194 no 1_455
Br1 H23 3.1909 no 3_745
Br1 H14A 3.1799 no 3_745
O1 H16A 3.5469 no 3_845
O1 H16B 2.7670 no 3_845
O1 H19 3.0477 no 3_855
O1 H20 3.0305 no 3_855
O2 H9A 3.3066 no 2_565
O2 H9B 2.8994 no 2_565
O2 H10A 3.1181 no 2_565
O2 H16B 2.9629 no 3_845
O2 H22 2.5124 no 1_655
O2 H14A 2.6653 no 3_845
N1 H9A 2.8917 no 2_565
N1 H10A 3.5085 no 2_565
C4 H9A 2.9026 no 2_565
C5 H9A 3.2650 no 2_565
C5 H9B 3.4076 no 2_565
C5 H10B 3.2701 no 1_655
C5 H20 3.5837 no 3_855
C5 H22 3.5898 no 1_655
C6 H10A 3.5223 no 1_655
C6 H10B 3.1701 no 1_655
C6 H16C 3.4029 no 2_575
C7 H16C 3.2306 no 2_575
C8 H8A 3.4649 no 2_575
C8 H8B 3.4349 no 2_475
C8 H11A 3.2643 no 2_575
C8 H14B 3.3823 no 2_575
C9 H4 3.3551 no 2_465
C9 H5A 3.0891 no 2_465
C9 H9A 3.5267 no 2_565
C10 H5A 3.2622 no 1_455
C10 H6A 2.9753 no 1_455
C10 H19 3.4371 no 2_465
C11 H6A 3.5161 no 1_455
C11 H8B 3.4295 no 2_475
C11 H16A 3.1380 no 2_475
C16 H6A 3.5202 no 2_475
C16 H7 3.5148 no 2_475
C16 H11A 3.3397 no 2_575
C16 H19 3.1639 no 1_565
C16 H20 3.0710 no 1_565
C17 H9A 3.2532 no 2_565
C17 H9B 3.4196 no 2_565
C17 H10A 3.0546 no 2_565
C17 H16B 3.1439 no 3_845
C17 H14A 3.3084 no 3_845
C18 H4 3.2039 no 2_465
C18 H10A 3.4414 no 2_565
C18 H15 3.1560 no 3_845
C18 H16B 3.1945 no 3_845
C18 H14A 3.1598 no 3_845
C19 H4 3.1596 no 2_465
C19 H10A 3.1186 no 2_565
C19 H15 3.1925 no 3_845
C19 H16C 3.4124 no 1_545
C19 H14A 2.9562 no 3_845
C20 H4 3.2325 no 2_465
C20 H5B 3.0778 no 3_845
C20 H6B 3.5333 no 3_845
C20 H7 3.1844 no 2_465
C20 H11B 3.3889 no 2_465
C20 H15 3.1784 no 3_845
C20 H16B 3.3854 no 1_545
C20 H16C 3.2787 no 1_545
C21 H4 3.3493 no 2_465
C21 H5B 3.3972 no 3_845
C21 H6B 3.1084 no 3_845
C21 H9B 3.3266 no 2_465
C21 H11B 3.0279 no 2_465
C21 H15 3.0832 no 3_845
C22 H4 3.4413 no 2_465
C22 H5A 3.4964 no 1_455
C22 H9B 2.8311 no 2_465
C22 H15 3.0100 no 3_845
C23 H4 3.3600 no 2_465
C23 H5A 3.4673 no 1_455
C23 H9B 3.2366 no 2_465
C23 H15 3.0331 no 3_845
C23 H16B 3.2401 no 3_845
H4 C9 3.3551 no 2_565
H4 C18 3.2039 no 2_565
H4 C19 3.1596 no 2_565
H4 C20 3.2325 no 2_565
H4 C21 3.3493 no 2_565
H4 C22 3.4413 no 2_565
H4 C23 3.3600 no 2_565
H4 H9A 2.4288 no 2_565
H4 H9B 3.5145 no 2_565
H5A C9 3.0891 no 2_565
H5A C10 3.2622 no 1_655
H5A C22 3.4964 no 1_655
H5A C23 3.4673 no 1_655
H5A H9A 2.7148 no 2_565
H5A H9B 2.5983 no 2_565
H5A H10A 3.0447 no 1_655
H5A H10B 2.6139 no 1_655
H5A H22 3.0398 no 1_655
H5A H23 2.9713 no 1_655
H5B Br1 3.3064 no 3_855
H5B C20 3.0778 no 3_855
H5B C21 3.3972 no 3_855
H5B H20 2.6161 no 3_855
H5B H22 3.2304 no 1_655
H6A C10 2.9753 no 1_655
H6A C11 3.5161 no 1_655
H6A C16 3.5202 no 2_575
H6A H8A 3.2844 no 2_575
H6A H10A 2.6664 no 1_655
H6A H10B 2.5302 no 1_655
H6A H11A 3.0180 no 1_655
H6A H16A 3.4718 no 2_575
H6A H16C 2.7404 no 2_575
H6A H19 3.4725 no 2_565
H6B Br1 3.1344 no 3_855
H6B C20 3.5333 no 3_855
H6B C21 3.1084 no 3_855
H6B H8A 3.5229 no 2_575
H6B H10B 3.3724 no 1_655
H7 C16 3.5148 no 2_575
H7 C20 3.1844 no 2_565
H7 H16C 2.5406 no 2_575
H7 H20 2.9677 no 2_565
H7 H14B 3.5789 no 2_575
H8A C8 3.4649 no 2_475
H8A H6A 3.2844 no 2_475
H8A H6B 3.5229 no 2_475
H8A H8B 2.5257 no 2_475
H8A H11A 3.2345 no 2_575
H8A H14B 3.1416 no 2_575
H8B C8 3.4349 no 2_575
H8B C11 3.4295 no 2_575
H8B H8A 2.5257 no 2_575
H8B H11A 2.5163 no 2_575
H8B H16C 3.1770 no 2_575
H8B H14B 2.7695 no 2_575
H9A O2 3.3066 no 2_465
H9A N1 2.8917 no 2_465
H9A C4 2.9026 no 2_465
H9A C5 3.2650 no 2_465
H9A C9 3.5267 no 2_465
H9A C17 3.2532 no 2_465
H9A H4 2.4288 no 2_465
H9A H5A 2.7148 no 2_465
H9A H9B 3.1174 no 2_465
H9B O2 2.8994 no 2_465
H9B C5 3.4076 no 2_465
H9B C17 3.4196 no 2_465
H9B C21 3.3266 no 2_565
H9B C22 2.8311 no 2_565
H9B C23 3.2366 no 2_565
H9B H4 3.5145 no 2_465
H9B H5A 2.5983 no 2_465
H9B H9A 3.1174 no 2_565
H9B H22 2.7899 no 2_565
H9B H23 3.4512 no 2_565
H10A O2 3.1181 no 2_465
H10A N1 3.5085 no 2_465
H10A C6 3.5223 no 1_455
H10A C17 3.0546 no 2_465
H10A C18 3.4414 no 2_465
H10A C19 3.1186 no 2_465
H10A H5A 3.0447 no 1_455
H10A H6A 2.6664 no 1_455
H10A H16A 3.2613 no 2_475
H10A H19 2.4642 no 2_465
H10B C5 3.2701 no 1_455
H10B C6 3.1701 no 1_455
H10B H5A 2.6139 no 1_455
H10B H6A 2.5302 no 1_455
H10B H6B 3.3724 no 1_455
H11A C8 3.2643 no 2_475
H11A C16 3.3397 no 2_475
H11A H6A 3.0180 no 1_455
H11A H8A 3.2345 no 2_475
H11A H8B 2.5163 no 2_475
H11A H16A 2.6010 no 2_475
H11A H16C 3.3830 no 2_475
H11B Br1 2.9909 no 2_565
H11B C20 3.3889 no 2_565
H11B C21 3.0279 no 2_565
H11B H16A 2.8872 no 2_475
H11B H20 3.4887 no 2_565
H15 C18 3.1560 no 3_855
H15 C19 3.1925 no 3_855
H15 C20 3.1784 no 3_855
H15 C21 3.0832 no 3_855
H15 C22 3.0100 no 3_855
H15 C23 3.0331 no 3_855
H15 H22 3.4847 no 3_855
H15 H23 3.5156 no 3_855
H16A Br1 3.2585 no 1_665
H16A O1 3.5469 no 3_855
H16A C11 3.1380 no 2_575
H16A H6A 3.4718 no 2_475
H16A H10A 3.2613 no 2_575
H16A H11A 2.6010 no 2_575
H16A H11B 2.8872 no 2_575
H16A H19 2.9131 no 1_565
H16A H20 3.5262 no 1_565
H16B O1 2.7670 no 3_855
H16B O2 2.9629 no 3_855
H16B C17 3.1439 no 3_855
H16B C18 3.1945 no 3_855
H16B C20 3.3854 no 1_565
H16B C23 3.2401 no 3_855
H16B H19 3.1071 no 1_565
H16B H20 2.6340 no 1_565
H16B H23 3.1907 no 3_855
H16C C6 3.4029 no 2_475
H16C C7 3.2306 no 2_475
H16C C19 3.4124 no 1_565
H16C C20 3.2787 no 1_565
H16C H6A 2.7404 no 2_475
H16C H7 2.5406 no 2_475
H16C H8B 3.1770 no 2_475
H16C H11A 3.3830 no 2_575
H16C H19 2.9360 no 1_565
H16C H20 2.6733 no 1_565
H19 Br1 3.5194 no 1_655
H19 O1 3.0477 no 3_845
H19 C10 3.4371 no 2_565
H19 C16 3.1639 no 1_545
H19 H6A 3.4725 no 2_465
H19 H10A 2.4642 no 2_565
H19 H16A 2.9131 no 1_545
H19 H16B 3.1071 no 1_545
H19 H16C 2.9360 no 1_545
H19 H14A 2.8675 no 3_845
H20 O1 3.0305 no 3_845
H20 C5 3.5837 no 3_845
H20 C16 3.0710 no 1_545
H20 H5B 2.6161 no 3_845
H20 H7 2.9677 no 2_465
H20 H11B 3.4887 no 2_465
H20 H16A 3.5262 no 1_545
H20 H16B 2.6340 no 1_545
H20 H16C 2.6733 no 1_545
H22 O2 2.5124 no 1_455
H22 C5 3.5898 no 1_455
H22 H5A 3.0398 no 1_455
H22 H5B 3.2304 no 1_455
H22 H9B 2.7899 no 2_465
H22 H15 3.4847 no 3_845
H22 H14A 3.3894 no 3_745
H23 Br1 3.1909 no 3_755
H23 H5A 2.9713 no 1_455
H23 H9B 3.4512 no 2_465
H23 H15 3.5156 no 3_845
H23 H16B 3.1907 no 3_845
H14A Br1 3.1799 no 3_755
H14A O2 2.6653 no 3_855
H14A C17 3.3084 no 3_855
H14A C18 3.1598 no 3_855
H14A C19 2.9562 no 3_855
H14A H19 2.8675 no 3_855
H14A H22 3.3894 no 3_755
H14B C8 3.3823 no 2_475
H14B H7 3.5789 no 2_475
H14B H8A 3.1416 no 2_475
H14B H8B 2.7695 no 2_475

loop_
_geom_torsion_atom_site_label_1
_geom_torsion_atom_site_label_2
_geom_torsion_atom_site_label_3
_geom_torsion_atom_site_label_4
_geom_torsion
_geom_torsion_publ_flag
C4 N1 C9 C10 -57.6(3) no
C9 N1 C4 C5 -177.8(2) no
C9 N1 C4 C12 59.6(3) no
C4 N1 C17 O2 -17.6(5) no
C4 N1 C17 C18 161.6(3) no
C17 N1 C4 C5 4.0(4) no
C17 N1 C4 C12 -118.6(3) no
C9 N1 C17 O2 164.4(3) no
C9 N1 C17 C18 -16.4(4) no
C17 N1 C9 C10 120.6(3) no
N1 C4 C5 C6 -165.7(2) no
N1 C4 C12 C7 -179.22(18) no
N1 C4 C12 C11 -58.1(3) no
N1 C4 C12 C13 63.1(3) no
C5 C4 C12 C7 47.9(3) no
C5 C4 C12 C11 169.00(19) no
C5 C4 C12 C13 -69.8(3) no
C12 C4 C5 C6 -39.4(3) no
C4 C5 C6 C7 15.7(3) no
C5 C6 C7 C8 139.2(3) no
C5 C6 C7 C12 13.5(3) no
C6 C7 C8 C15 -71.0(3) no
C6 C7 C12 C4 -36.9(3) no
C6 C7 C12 C11 -154.2(2) no
C6 C7 C12 C13 82.6(3) no
C8 C7 C12 C4 -162.7(2) no
C8 C7 C12 C11 80.0(3) no
C8 C7 C12 C13 -43.3(3) no
C12 C7 C8 C15 48.9(3) no
C7 C8 C15 C14 -54.4(3) no
C7 C8 C15 C16 -178.8(3) no
N1 C9 C10 C11 54.4(3) no
C9 C10 C11 C12 -52.7(3) no
C10 C11 C12 C4 54.2(3) no
C10 C11 C12 C7 166.2(2) no
C10 C11 C12 C13 -69.6(3) no
C4 C12 C13 O1 -20.1(4) no
C4 C12 C13 C14 159.4(2) no
C7 C12 C13 O1 -131.7(3) no
C7 C12 C13 C14 47.8(3) no
C11 C12 C13 O1 101.6(3) no
C11 C12 C13 C14 -78.8(3) no
O1 C13 C14 C15 123.6(3) no
C12 C13 C14 C15 -55.9(3) no
C13 C14 C15 C8 56.9(3) no
C13 C14 C15 C16 -178.5(2) no
O2 C17 C18 C19 -48.0(4) no
O2 C17 C18 C23 126.1(3) no
N1 C17 C18 C19 132.7(3) no
N1 C17 C18 C23 -53.2(4) no
C17 C18 C19 C20 177.1(3) no
C17 C18 C23 C22 -176.5(3) no
C19 C18 C23 C22 -2.4(4) no
C23 C18 C19 C20 2.8(4) no
C18 C19 C20 C21 -1.1(4) no
C19 C20 C21 Br1 179.1(2) no
C19 C20 C21 C22 -1.1(4) no
Br1 C21 C22 C23 -178.62(16) no
C20 C21 C22 C23 1.6(4) no
C21 C22 C23 C18 0.2(4) no
